data_7064118
loop_
_publ_author_name
'Golfarb-Abramov, Vladislav O.'
'Kazennova, Anastasia V.'
'Basanova, Elizaveta I.'
'Serova, Olga A.'
'Bormotov, Nikolai I.'
'Shishkina, Larisa N.'
'Krasnov, Vyacheslav I.'
'Polovyanenko, Dmitriy N.'
'Moskalev, Ivan A.'
'Fedorov, Alexey Yu.'
'Arkhipov, Sergey G.'
'Ilyina, Margarita G.'
'Borisevich, Sophia S.'
'Yarovaya, Olga I.'
'Nikitina, Polina A.'

_publ_section_title
;
 Synthesis, structure investigation and evaluation of anti-orthopoxvirus
 activities of 2-(2-arylethenyl)imidazoles
;
_journal_issue 45
_journal_name_full 'New Journal of Chemistry'
_journal_page_first 19699
_journal_page_last 19717
_journal_paper_doi 10.1039/D5NJ03203B
_journal_volume 49
_journal_year 2025
_chemical_formula_moiety 'C15 H15 N3 O5, C15 H14 N3 O5'
_chemical_formula_sum 'C30 H29 N6 O10'
_chemical_formula_weight 633.59
_chemical_melting_point 479.0(10)
_chemical_name_systematic 'Ethyl 1-hydroxy-4-methyl-2-((E)-2-(4-nitrophenyl)ethenyl)-1H-imidazole-5-carboxylate'
_space_group_crystal_system triclinic
_space_group_IT_number 2
_space_group_name_Hall '-P 1'
_space_group_name_H-M_alt 'P -1'
_atom_sites_solution_hydrogens geom
_atom_sites_solution_primary dual
_audit_creation_date 2025-07-03
_audit_creation_method
;
Olex2 1.5
(compiled 2022.04.07 svn.rca3783a0 for OlexSys, GUI svn.r6498)
;
_audit_update_record
;
2025-07-03 deposited with the CCDC.	2025-10-20 downloaded from the CCDC.
;
_cell_angle_alpha 66.399(6)
_cell_angle_beta 88.379(5)
_cell_angle_gamma 86.836(5)
_cell_formula_units_Z 2
_cell_length_a 7.3738(5)
_cell_length_b 14.1463(10)
_cell_length_c 15.4463(10)
_cell_measurement_reflns_used 3424
_cell_measurement_temperature 293(2)
_cell_measurement_theta_max 33.7200
_cell_measurement_theta_min 1.5680
_cell_volume 1474.18(19)
_computing_cell_refinement 'CrysAlisPro 1.171.42.49 (Rigaku OD, 2022)'
_computing_data_collection 'CrysAlisPro 1.171.42.49 (Rigaku OD, 2022)'
_computing_data_reduction 'CrysAlisPro 1.171.42.49 (Rigaku OD, 2022)'
_computing_molecular_graphics 'Olex2 1.5 (Dolomanov et al., 2009)'
_computing_publication_material 'Olex2 1.5 (Dolomanov et al., 2009)'
_computing_structure_refinement 'SHELXL 2017/1 (Sheldrick, 2015)'
_computing_structure_solution 'SHELXT 2018/2 (Sheldrick, 2018)'
_diffrn_ambient_temperature 293(2)
_diffrn_detector 'Hybrid Pixel Array Detector'
_diffrn_detector_area_resol_mean 5.8140
_diffrn_measured_fraction_theta_full 0.965
_diffrn_measured_fraction_theta_max 0.808
_diffrn_measurement_details
;
List of Runs (angles in degrees, time in seconds):

  # Type    Start    End  Width  t~exp~   \w     \q     \k     \f   Frames
#--------------------------------------------------------------------------
  1  \w    -65.00 115.00   0.50   75.00    --   25.00   0.00  35.00  360
  2  \w    -65.00 115.00   0.50   75.00    --   25.00   0.00 125.00  360
  3  \w    -65.00  54.50   0.50   75.00    --   25.00 -72.00  30.00  239
;
_diffrn_measurement_device 'abstract diffractometer'
_diffrn_measurement_device_type 'esperanto-CrysAlisPro-abstract goniometer imported esperanto images'
_diffrn_measurement_method '\w scans'
_diffrn_orient_matrix_type 'CrysAlisPro convention (1999,Acta A55,543-557)'
_diffrn_orient_matrix_UB_11 -0.0012968000
_diffrn_orient_matrix_UB_12 0.0178729000
_diffrn_orient_matrix_UB_13 -0.0499434000
_diffrn_orient_matrix_UB_21 -0.0045044000
_diffrn_orient_matrix_UB_22 -0.0515595000
_diffrn_orient_matrix_UB_23 0.0040389000
_diffrn_orient_matrix_UB_31 -0.0962266000
_diffrn_orient_matrix_UB_32 0.0047993000
_diffrn_orient_matrix_UB_33 0.0008234000
_diffrn_radiation_monochromator graphite
_diffrn_radiation_probe x-ray
_diffrn_radiation_type 'Mo K\a'
_diffrn_radiation_wavelength 0.71073
_diffrn_reflns_av_R_equivalents 0.1072
_diffrn_reflns_av_unetI/netI 0.1307
_diffrn_reflns_Laue_measured_fraction_full 0.965
_diffrn_reflns_Laue_measured_fraction_max 0.808
_diffrn_reflns_limit_h_max 7
_diffrn_reflns_limit_h_min -11
_diffrn_reflns_limit_k_max 20
_diffrn_reflns_limit_k_min -20
_diffrn_reflns_limit_l_max 22
_diffrn_reflns_limit_l_min -24
_diffrn_reflns_number 29468
_diffrn_reflns_point_group_measured_fraction_full 0.965
_diffrn_reflns_point_group_measured_fraction_max 0.808
_diffrn_reflns_theta_full 25.242
_diffrn_reflns_theta_max 33.735
_diffrn_reflns_theta_min 1.573
_diffrn_source 'fine-focus sealed X-ray tube'
_diffrn_source_type 'Enhance (Mo) X-ray Source'
_exptl_absorpt_coefficient_mu 0.109
_exptl_absorpt_correction_T_max 1.00000
_exptl_absorpt_correction_T_min 0.69651
_exptl_absorpt_correction_type multi-scan
_exptl_absorpt_process_details
;
CrysAlisPro 1.171.42.49 (Rigaku Oxford Diffraction, 2022)
Empirical absorption correction using spherical harmonics,
implemented in SCALE3 ABSPACK scaling algorithm.
;
_exptl_crystal_colour 'clear orange'
_exptl_crystal_colour_lustre clear
_exptl_crystal_colour_primary orange
_exptl_crystal_density_diffrn 1.427
_exptl_crystal_description prism
_exptl_crystal_F_000 662
_exptl_crystal_size_max 0.96
_exptl_crystal_size_mid 0.17
_exptl_crystal_size_min 0.06
_refine_diff_density_max 0.362
_refine_diff_density_min -0.266
_refine_diff_density_rms 0.071
_refine_ls_extinction_method none
_refine_ls_goodness_of_fit_ref 0.980
_refine_ls_hydrogen_treatment constr
_refine_ls_matrix_type full
_refine_ls_number_parameters 420
_refine_ls_number_reflns 9515
_refine_ls_number_restraints 6
_refine_ls_restrained_S_all 0.984
_refine_ls_R_factor_all 0.1585
_refine_ls_R_factor_gt 0.0880
_refine_ls_shift/su_max 0.000
_refine_ls_shift/su_mean 0.000
_refine_ls_structure_factor_coef Fsqd
_refine_ls_weighting_details 'w=1/[\s^2^(Fo^2^)+(0.1203P)^2^] where P=(Fo^2^+2Fc^2^)/3'
_refine_ls_weighting_scheme calc
_refine_ls_wR_factor_gt 0.2362
_refine_ls_wR_factor_ref 0.2942
_reflns_Friedel_coverage 0.000
_reflns_number_gt 4312
_reflns_number_total 9515
_reflns_threshold_expression 'I > 2\s(I)'
_cod_data_source_file d5nj03203b2.cif
_cod_data_source_block 3c
_cod_depositor_comments
;
The following automatic conversions were performed:

data item '_chemical_melting_point' value '478-480' was changed to
'479.0(10)' -- the average value was taken and precision was
estimated.

Automatic conversion script
Id: cif_fix_values 8170 2020-07-09 18:12:32Z antanas 

 Adding full bibliography for 7064114--7064119.cif.
;
_cod_original_cell_volume 1474.18(18)
_cod_database_code 7064118
_shelx_shelxl_version_number 2017/1
_chemical_oxdiff_formula 'C15 H15 N3 O5'
_shelx_space_group_comment
;
The symmetry employed for this shelxl refinement is uniquely defined
by the following loop, which should always be used as a source of
symmetry information in preference to the above space-group names.
They are only intended as comments.
;
_shelx_estimated_absorpt_t_max 0.993
_shelx_estimated_absorpt_t_min 0.902
_olex2_refinement_description
;
1. Fixed Uiso
 At 1.2 times of:
  All C(H) groups, All C(H,H) groups, All N(H) groups
 At 1.5 times of:
  All C(H,H,H) groups, All O(H) groups
2. Uiso/Uaniso restraints and constraints
C6 \\sim C1: within 1.7A with sigma of 0.002 and sigma for terminal atoms of
0.004 within 1.7A
3.a Secondary CH2 refined with riding coordinates:
 C14(H14a,H14b)
3.b Aromatic/amide H refined with riding coordinates:
 N2(H2), C23(H23), C22(H22), C18(H18), C20(H20), C7(H7), C8(H8), C17(H17),
 C21(H21), C3(H3), C2(H2a), C5(H5), C6(H6), C29(H29)
3.c Idealised Me refined as rotating group:
 C27(H27a,H27b,H27c), C12(H12a,H12b,H12c), C15(H15a,H15b,H15c), C30(H30a,H30b,
 H30c)
3.d Idealised tetrahedral OH refined as rotating group:
 O8(H8a)
;
_olex2_submission_special_instructions 'No special instructions were received'
_oxdiff_exptl_absorpt_empirical_details
;
Empirical correction (ABSPACK) includes:
- Absorption correction using spherical harmonics
- Frame scaling
;
_oxdiff_exptl_absorpt_empirical_full_max 3.752
_oxdiff_exptl_absorpt_empirical_full_min 0.137

loop_
_space_group_symop_operation_xyz
'x, y, z'
'-x, -y, -z'

loop_
_atom_site_label
_atom_site_type_symbol
_atom_site_fract_x
_atom_site_fract_y
_atom_site_fract_z
_atom_site_U_iso_or_equiv
_atom_site_adp_type
_atom_site_occupancy
_atom_site_site_symmetry_order
_atom_site_calc_flag
_atom_site_refinement_flags_posn
_atom_site_refinement_flags_adp
_atom_site_refinement_flags_occupancy
_atom_site_disorder_assembly
_atom_site_disorder_group
O3 O 0.1743(2) 0.65323(12) 0.49433(12) 0.0633(5) Uani 1 1 d . . . . .
O8 O 0.4234(2) 0.78571(12) 0.43876(13) 0.0632(5) Uani 1 1 d . . . . .
H8A H 0.346157 0.742271 0.457049 0.095 Uiso 1 1 calc R U . . .
N5 N 0.2367(3) 1.03406(14) 0.30564(13) 0.0520(4) Uani 1 1 d . . . . .
O5 O 0.0977(3) 0.63665(13) 0.77667(13) 0.0703(5) Uani 1 1 d . . . . .
N6 N 0.3509(2) 0.87482(14) 0.37068(13) 0.0493(4) Uani 1 1 d . . . . .
N3 N 0.2010(3) 0.57332(14) 0.57559(14) 0.0515(4) Uani 1 1 d . . . . .
O4 O 0.1215(3) 0.75127(14) 0.62749(14) 0.0812(6) Uani 1 1 d . . . . .
N2 N 0.2545(3) 0.41694(15) 0.67620(14) 0.0626(5) Uani 1 1 d . . . . .
H2 H 0.283417 0.351875 0.699103 0.075 Uiso 1 1 calc R U . . .
O9 O 0.4805(3) 0.74591(17) 0.26945(17) 0.0958(7) Uani 1 1 d . . . . .
O10 O 0.3581(4) 0.86709(19) 0.14125(16) 0.1037(8) Uani 1 1 d . . . . .
C19 C 0.1958(3) 1.05860(17) 0.57897(16) 0.0499(5) Uani 1 1 d . . . . .
C24 C 0.2915(3) 0.95817(17) 0.38624(16) 0.0488(5) Uani 1 1 d . . . . .
C23 C 0.2851(3) 0.96279(17) 0.47791(15) 0.0493(5) Uani 1 1 d . . . . .
H23 H 0.335543 0.907681 0.529263 0.059 Uiso 1 1 calc R U . . .
C22 C 0.2097(3) 1.04290(17) 0.49111(16) 0.0506(5) Uani 1 1 d . . . . .
H22 H 0.159452 1.095752 0.437999 0.061 Uiso 1 1 calc R U . . .
C9 C 0.2486(3) 0.47788(18) 0.58267(18) 0.0543(5) Uani 1 1 d . . . . .
N1 N 0.4447(4) 0.3341(3) 0.1369(2) 0.0845(8) Uani 1 1 d . . . . .
C25 C 0.2641(3) 0.99786(17) 0.23710(16) 0.0505(5) Uani 1 1 d . . . . .
O6 O 0.0892(4) 1.2058(2) 0.81659(19) 0.1186(10) Uani 1 1 d . . . . .
N4 N 0.1509(4) 1.1210(2) 0.82480(19) 0.0819(8) Uani 1 1 d . . . . .
O1 O 0.4991(4) 0.2445(2) 0.1620(2) 0.1105(9) Uani 1 1 d . . . . .
C11 C 0.1747(3) 0.57160(16) 0.66588(16) 0.0520(5) Uani 1 1 d . . . . .
C26 C 0.3372(3) 0.89693(16) 0.27552(16) 0.0498(5) Uani 1 1 d . . . . .
C13 C 0.1282(3) 0.66407(18) 0.68472(17) 0.0537(5) Uani 1 1 d . . . . .
C4 C 0.3133(3) 0.4487(2) 0.34733(17) 0.0574(6) Uani 1 1 d . . . . .
C10 C 0.2094(3) 0.47129(17) 0.72892(18) 0.0565(6) Uani 1 1 d . . . . .
C18 C 0.1064(3) 1.14946(18) 0.57677(17) 0.0547(5) Uani 1 1 d . . . . .
H18 H 0.055748 1.196521 0.520526 0.066 Uiso 1 1 calc R U . . .
C20 C 0.2703(3) 0.9882(2) 0.66444(17) 0.0574(6) Uani 1 1 d . . . . .
H20 H 0.330511 0.927645 0.666918 0.069 Uiso 1 1 calc R U . . .
C7 C 0.2742(3) 0.4917(2) 0.41858(19) 0.0613(6) Uani 1 1 d . . . . .
H7 H 0.239299 0.561519 0.396836 0.074 Uiso 1 1 calc R U . . .
C16 C 0.1666(4) 1.0989(2) 0.73943(18) 0.0616(6) Uani 1 1 d . . . . .
C8 C 0.2847(3) 0.43928(19) 0.51091(18) 0.0595(6) Uani 1 1 d . . . . .
H8 H 0.319373 0.369544 0.531622 0.071 Uiso 1 1 calc R U . . .
C17 C 0.0922(3) 1.1703(2) 0.65686(19) 0.0606(6) Uani 1 1 d . . . . .
H17 H 0.033765 1.231039 0.655014 0.073 Uiso 1 1 calc R U . . .
C21 C 0.2550(3) 1.0081(2) 0.74527(17) 0.0604(6) Uani 1 1 d . . . . .
H21 H 0.303215 0.961159 0.802224 0.072 Uiso 1 1 calc R U . . .
C1 C 0.3938(4) 0.3738(2) 0.20943(19) 0.0658(6) Uani 1 1 d . U . . .
C28 C 0.4007(4) 0.8281(2) 0.2312(2) 0.0618(6) Uani 1 1 d . . . . .
C3 C 0.3525(4) 0.3434(2) 0.37113(19) 0.0646(6) Uani 1 1 d . . . . .
H3 H 0.350171 0.297863 0.434312 0.078 Uiso 1 1 calc R U . . .
O2 O 0.4255(5) 0.3931(3) 0.0546(2) 0.1342(11) Uani 1 1 d . . . . .
C27 C 0.2164(4) 1.0647(2) 0.13724(18) 0.0728(7) Uani 1 1 d . . . . .
H27A H 0.086935 1.068654 0.129953 0.109 Uiso 1 1 calc R U . . .
H27B H 0.273014 1.035758 0.096043 0.109 Uiso 1 1 calc R U . . .
H27C H 0.258369 1.132698 0.121422 0.109 Uiso 1 1 calc R U . . .
C12 C 0.1998(4) 0.4214(2) 0.83432(18) 0.0718(7) Uani 1 1 d . . . . .
H12A H 0.076194 0.424466 0.854685 0.108 Uiso 1 1 calc R U . . .
H12B H 0.273736 0.457127 0.860434 0.108 Uiso 1 1 calc R U . . .
H12C H 0.243239 0.350577 0.855550 0.108 Uiso 1 1 calc R U . . .
C14 C 0.0540(4) 0.7168(2) 0.8099(2) 0.0699(7) Uani 1 1 d . . . . .
H14A H -0.058523 0.753942 0.782141 0.084 Uiso 1 1 calc R U . . .
H14B H 0.149957 0.765361 0.793168 0.084 Uiso 1 1 calc R U . . .
O7 O 0.2063(5) 1.0555(3) 0.89916(19) 0.1314(11) Uani 1 1 d . . . . .
C2 C 0.3950(4) 0.3055(2) 0.30251(19) 0.0666(7) Uani 1 1 d . . . . .
H2A H 0.423502 0.235623 0.319141 0.080 Uiso 1 1 calc R U . . .
C5 C 0.3107(4) 0.5141(2) 0.2527(2) 0.0756(8) Uani 1 1 d . . . . .
H5 H 0.281155 0.583978 0.235322 0.091 Uiso 1 1 calc R U . . .
C6 C 0.3512(4) 0.4774(2) 0.1831(2) 0.0755(7) Uani 1 1 d . U . . .
H6 H 0.349615 0.522242 0.119641 0.091 Uiso 1 1 calc R U . . .
C15 C 0.0350(5) 0.6650(3) 0.9141(2) 0.0890(9) Uani 1 1 d . . . . .
H15A H -0.055766 0.614514 0.929669 0.133 Uiso 1 1 calc R U . . .
H15B H -0.000621 0.715380 0.939155 0.133 Uiso 1 1 calc R U . . .
H15C H 0.149064 0.631531 0.940892 0.133 Uiso 1 1 calc R U . . .
C29 C 0.4233(6) 0.8144(4) 0.0819(3) 0.1245(16) Uani 1 1 d . . . . .
H29 H 0.543739 0.793451 0.077449 0.149 Uiso 1 1 calc R U . . .
C30 C 0.2834(7) 0.8003(4) 0.0340(3) 0.159(2) Uani 1 1 d . . . . .
H30A H 0.326323 0.760741 -0.001150 0.239 Uiso 1 1 calc R U . . .
H30B H 0.233696 0.866175 -0.008690 0.239 Uiso 1 1 calc R U . . .
H30C H 0.190983 0.763901 0.077870 0.239 Uiso 1 1 calc R U . . .

loop_
_atom_site_aniso_label
_atom_site_aniso_U_11
_atom_site_aniso_U_22
_atom_site_aniso_U_33
_atom_site_aniso_U_23
_atom_site_aniso_U_13
_atom_site_aniso_U_12
O3 0.0841(12) 0.0451(9) 0.0497(9) -0.0080(7) 0.0018(8) -0.0001(8)
O8 0.0633(10) 0.0471(9) 0.0660(11) -0.0100(8) -0.0034(9) 0.0087(7)
N5 0.0625(11) 0.0440(9) 0.0489(10) -0.0187(8) 0.0040(9) 0.0009(8)
O5 0.1043(14) 0.0474(9) 0.0574(10) -0.0209(8) 0.0118(10) 0.0048(9)
N6 0.0531(10) 0.0411(9) 0.0518(10) -0.0172(8) 0.0023(8) 0.0005(7)
N3 0.0571(11) 0.0435(9) 0.0517(10) -0.0173(8) 0.0029(8) 0.0000(8)
O4 0.1315(17) 0.0443(9) 0.0626(11) -0.0173(8) 0.0036(11) 0.0048(10)
N2 0.0870(15) 0.0414(10) 0.0542(11) -0.0145(9) 0.0013(10) 0.0037(9)
O9 0.1238(18) 0.0660(13) 0.0989(17) -0.0391(12) 0.0029(14) 0.0305(12)
O10 0.152(2) 0.0993(17) 0.0790(15) -0.0604(14) -0.0138(15) 0.0409(15)
C19 0.0478(12) 0.0544(12) 0.0502(12) -0.0233(10) 0.0046(9) -0.0084(9)
C24 0.0471(12) 0.0480(11) 0.0524(12) -0.0217(10) 0.0038(9) -0.0020(9)
C23 0.0477(12) 0.0518(12) 0.0466(11) -0.0176(10) 0.0037(9) -0.0047(9)
C22 0.0493(12) 0.0521(12) 0.0464(11) -0.0155(10) 0.0034(9) -0.0041(9)
C9 0.0557(13) 0.0482(12) 0.0543(13) -0.0158(10) 0.0049(10) -0.0036(9)
N1 0.0848(18) 0.111(2) 0.0734(18) -0.0513(17) 0.0146(14) -0.0228(16)
C25 0.0587(13) 0.0442(11) 0.0484(12) -0.0184(9) 0.0082(10) -0.0047(9)
O6 0.178(3) 0.108(2) 0.102(2) -0.0748(18) 0.0373(18) -0.0312(18)
N4 0.1034(19) 0.0916(19) 0.0671(16) -0.0466(15) 0.0174(14) -0.0326(15)
O1 0.135(2) 0.112(2) 0.109(2) -0.0713(19) 0.0265(16) -0.0146(17)
C11 0.0602(13) 0.0425(11) 0.0509(12) -0.0162(9) 0.0024(10) -0.0012(9)
C26 0.0504(12) 0.0467(11) 0.0527(12) -0.0209(10) 0.0052(10) -0.0007(9)
C13 0.0558(13) 0.0464(12) 0.0569(13) -0.0191(10) 0.0019(11) 0.0005(9)
C4 0.0545(13) 0.0640(14) 0.0501(13) -0.0179(11) 0.0031(10) -0.0127(10)
C10 0.0669(14) 0.0442(12) 0.0550(13) -0.0167(10) 0.0049(11) -0.0016(10)
C18 0.0539(13) 0.0544(13) 0.0541(13) -0.0201(11) 0.0020(10) -0.0033(10)
C20 0.0591(14) 0.0584(13) 0.0534(13) -0.0212(11) -0.0031(11) 0.0009(10)
C7 0.0692(15) 0.0537(13) 0.0604(14) -0.0225(12) -0.0016(12) 0.0001(11)
C16 0.0690(15) 0.0729(17) 0.0535(14) -0.0345(13) 0.0151(11) -0.0265(12)
C8 0.0652(15) 0.0525(13) 0.0612(14) -0.0242(11) 0.0049(12) 0.0023(10)
C17 0.0649(15) 0.0588(14) 0.0658(15) -0.0326(13) 0.0108(12) -0.0103(11)
C21 0.0659(15) 0.0656(15) 0.0484(12) -0.0205(11) -0.0001(11) -0.0102(12)
C1 0.0698(14) 0.0768(14) 0.0542(12) -0.0286(11) 0.0054(11) -0.0170(12)
C28 0.0690(15) 0.0559(14) 0.0665(16) -0.0314(12) 0.0123(13) -0.0030(11)
C3 0.0710(16) 0.0651(15) 0.0526(13) -0.0184(12) 0.0008(12) -0.0016(12)
O2 0.179(3) 0.164(3) 0.0697(17) -0.0579(19) 0.0210(18) -0.014(2)
C27 0.106(2) 0.0538(14) 0.0514(13) -0.0149(11) -0.0026(14) 0.0060(14)
C12 0.105(2) 0.0498(13) 0.0524(13) -0.0125(11) 0.0006(14) -0.0001(13)
C14 0.0882(18) 0.0590(15) 0.0715(17) -0.0364(14) 0.0022(15) 0.0027(13)
O7 0.203(3) 0.140(3) 0.0656(15) -0.0549(17) -0.0102(18) -0.014(2)
C2 0.0709(17) 0.0673(16) 0.0622(16) -0.0267(13) -0.0008(13) -0.0016(13)
C5 0.104(2) 0.0601(16) 0.0552(15) -0.0145(12) -0.0005(15) -0.0098(14)
C6 0.0857(15) 0.0837(15) 0.0537(12) -0.0226(12) 0.0022(12) -0.0151(13)
C15 0.110(2) 0.093(2) 0.073(2) -0.0443(18) 0.0013(18) 0.0090(19)
C29 0.139(3) 0.162(4) 0.124(3) -0.116(3) -0.003(3) 0.025(3)
C30 0.188(5) 0.202(6) 0.142(4) -0.131(5) -0.020(4) 0.045(4)

loop_
_atom_type_symbol
_atom_type_description
_atom_type_scat_dispersion_real
_atom_type_scat_dispersion_imag
_atom_type_scat_source
C C 0.0033 0.0016 'International Tables Vol C Tables 4.2.6.8 and 6.1.1.4'
H H 0.0000 0.0000 'International Tables Vol C Tables 4.2.6.8 and 6.1.1.4'
N N 0.0061 0.0033 'International Tables Vol C Tables 4.2.6.8 and 6.1.1.4'
O O 0.0106 0.0060 'International Tables Vol C Tables 4.2.6.8 and 6.1.1.4'

loop_
_geom_angle_atom_site_label_1
_geom_angle_atom_site_label_2
_geom_angle_atom_site_label_3
_geom_angle
_geom_angle_site_symmetry_1
_geom_angle_site_symmetry_3
_geom_angle_publ_flag
N6 O8 H8A 109.5 . . ?
C24 N5 C25 106.59(19) . . ?
C13 O5 C14 118.20(19) . . ?
O8 N6 C26 126.66(18) . . ?
C24 N6 O8 124.30(19) . . ?
C24 N6 C26 108.92(18) . . ?
O3 N3 C9 123.7(2) . . ?
O3 N3 C11 127.06(19) . . ?
C9 N3 C11 109.11(19) . . ?
C9 N2 H2 124.3 . . ?
C10 N2 H2 124.3 . . ?
C10 N2 C9 111.4(2) . . ?
C28 O10 C29 119.5(3) . . ?
C18 C19 C22 118.1(2) . . ?
C18 C19 C20 118.8(2) . . ?
C20 C19 C22 123.2(2) . . ?
N5 C24 N6 110.2(2) . . ?
N5 C24 C23 125.5(2) . . ?
N6 C24 C23 124.2(2) . . ?
C24 C23 H23 119.0 . . ?
C22 C23 C24 122.0(2) . . ?
C22 C23 H23 119.0 . . ?
C19 C22 H22 116.1 . . ?
C23 C22 C19 127.9(2) . . ?
C23 C22 H22 116.1 . . ?
N3 C9 N2 106.5(2) . . ?
N3 C9 C8 130.5(2) . . ?
N2 C9 C8 123.0(2) . . ?
O1 N1 C1 118.8(3) . . ?
O1 N1 O2 123.7(3) . . ?
O2 N1 C1 117.5(3) . . ?
N5 C25 C26 110.2(2) . . ?
N5 C25 C27 120.2(2) . . ?
C26 C25 C27 129.6(2) . . ?
O6 N4 C16 118.1(3) . . ?
O7 N4 O6 123.2(3) . . ?
O7 N4 C16 118.6(3) . . ?
N3 C11 C13 123.8(2) . . ?
C10 C11 N3 107.0(2) . . ?
C10 C11 C13 129.1(2) . . ?
N6 C26 C25 104.02(19) . . ?
N6 C26 C28 124.7(2) . . ?
C25 C26 C28 131.2(2) . . ?
O5 C13 C11 109.63(19) . . ?
O4 C13 O5 124.3(2) . . ?
O4 C13 C11 126.1(2) . . ?
C3 C4 C7 122.7(2) . . ?
C5 C4 C7 119.3(2) . . ?
C5 C4 C3 118.0(3) . . ?
N2 C10 C11 106.0(2) . . ?
N2 C10 C12 122.1(2) . . ?
C11 C10 C12 131.9(2) . . ?
C19 C18 H18 119.5 . . ?
C17 C18 C19 121.0(2) . . ?
C17 C18 H18 119.5 . . ?
C19 C20 H20 119.7 . . ?
C21 C20 C19 120.5(2) . . ?
C21 C20 H20 119.7 . . ?
C4 C7 H7 117.4 . . ?
C8 C7 C4 125.3(2) . . ?
C8 C7 H7 117.4 . . ?
C17 C16 N4 118.4(3) . . ?
C17 C16 C21 122.7(2) . . ?
C21 C16 N4 118.9(3) . . ?
C9 C8 H8 116.4 . . ?
C7 C8 C9 127.2(2) . . ?
C7 C8 H8 116.4 . . ?
C18 C17 H17 120.8 . . ?
C16 C17 C18 118.4(2) . . ?
C16 C17 H17 120.8 . . ?
C20 C21 H21 120.7 . . ?
C16 C21 C20 118.6(2) . . ?
C16 C21 H21 120.7 . . ?
C2 C1 N1 118.4(3) . . ?
C2 C1 C6 121.8(3) . . ?
C6 C1 N1 119.8(3) . . ?
O9 C28 O10 123.0(2) . . ?
O9 C28 C26 126.2(3) . . ?
O10 C28 C26 110.8(2) . . ?
C4 C3 H3 119.3 . . ?
C2 C3 C4 121.4(3) . . ?
C2 C3 H3 119.3 . . ?
C25 C27 H27A 109.5 . . ?
C25 C27 H27B 109.5 . . ?
C25 C27 H27C 109.5 . . ?
H27A C27 H27B 109.5 . . ?
H27A C27 H27C 109.5 . . ?
H27B C27 H27C 109.5 . . ?
C10 C12 H12A 109.5 . . ?
C10 C12 H12B 109.5 . . ?
C10 C12 H12C 109.5 . . ?
H12A C12 H12B 109.5 . . ?
H12A C12 H12C 109.5 . . ?
H12B C12 H12C 109.5 . . ?
O5 C14 H14A 110.4 . . ?
O5 C14 H14B 110.4 . . ?
O5 C14 C15 106.6(2) . . ?
H14A C14 H14B 108.6 . . ?
C15 C14 H14A 110.4 . . ?
C15 C14 H14B 110.4 . . ?
C1 C2 C3 118.4(3) . . ?
C1 C2 H2A 120.8 . . ?
C3 C2 H2A 120.8 . . ?
C4 C5 H5 119.3 . . ?
C4 C5 C6 121.3(3) . . ?
C6 C5 H5 119.3 . . ?
C1 C6 C5 118.9(3) . . ?
C1 C6 H6 120.5 . . ?
C5 C6 H6 120.5 . . ?
C14 C15 H15A 109.5 . . ?
C14 C15 H15B 109.5 . . ?
C14 C15 H15C 109.5 . . ?
H15A C15 H15B 109.5 . . ?
H15A C15 H15C 109.5 . . ?
H15B C15 H15C 109.5 . . ?
O10 C29 H29 124.9 . . ?
C30 C29 O10 110.2(4) . . ?
C30 C29 H29 124.9 . . ?
C29 C30 H30A 109.5 . . ?
C29 C30 H30B 109.5 . . ?
C29 C30 H30C 109.5 . . ?
H30A C30 H30B 109.5 . . ?
H30A C30 H30C 109.5 . . ?
H30B C30 H30C 109.5 . . ?

loop_
_geom_bond_atom_site_label_1
_geom_bond_atom_site_label_2
_geom_bond_distance
_geom_bond_site_symmetry_2
_geom_bond_publ_flag
O3 N3 1.321(2) . ?
O8 H8A 0.8200 . ?
O8 N6 1.370(2) . ?
N5 C24 1.333(3) . ?
N5 C25 1.355(3) . ?
O5 C13 1.330(3) . ?
O5 C14 1.438(3) . ?
N6 C24 1.343(3) . ?
N6 C26 1.380(3) . ?
N3 C9 1.338(3) . ?
N3 C11 1.393(3) . ?
O4 C13 1.195(3) . ?
N2 H2 0.8600 . ?
N2 C9 1.354(3) . ?
N2 C10 1.350(3) . ?
O9 C28 1.200(3) . ?
O10 C28 1.314(3) . ?
O10 C29 1.452(4) . ?
C19 C22 1.460(3) . ?
C19 C18 1.400(3) . ?
C19 C20 1.402(3) . ?
C24 C23 1.443(3) . ?
C23 H23 0.9300 . ?
C23 C22 1.320(3) . ?
C22 H22 0.9300 . ?
C9 C8 1.432(3) . ?
N1 O1 1.216(4) . ?
N1 C1 1.472(4) . ?
N1 O2 1.217(4) . ?
C25 C26 1.392(3) . ?
C25 C27 1.491(3) . ?
O6 N4 1.218(4) . ?
N4 C16 1.472(3) . ?
N4 O7 1.216(4) . ?
C11 C13 1.471(3) . ?
C11 C10 1.376(3) . ?
C26 C28 1.449(3) . ?
C4 C7 1.471(4) . ?
C4 C3 1.399(4) . ?
C4 C5 1.381(3) . ?
C10 C12 1.494(3) . ?
C18 H18 0.9300 . ?
C18 C17 1.382(3) . ?
C20 H20 0.9300 . ?
C20 C21 1.386(3) . ?
C7 H7 0.9300 . ?
C7 C8 1.320(4) . ?
C16 C17 1.376(4) . ?
C16 C21 1.380(4) . ?
C8 H8 0.9300 . ?
C17 H17 0.9300 . ?
C21 H21 0.9300 . ?
C1 C2 1.374(4) . ?
C1 C6 1.376(4) . ?
C3 H3 0.9300 . ?
C3 C2 1.388(4) . ?
C27 H27A 0.9600 . ?
C27 H27B 0.9600 . ?
C27 H27C 0.9600 . ?
C12 H12A 0.9600 . ?
C12 H12B 0.9600 . ?
C12 H12C 0.9600 . ?
C14 H14A 0.9700 . ?
C14 H14B 0.9700 . ?
C14 C15 1.483(4) . ?
C2 H2A 0.9300 . ?
C5 H5 0.9300 . ?
C5 C6 1.387(4) . ?
C6 H6 0.9300 . ?
C15 H15A 0.9600 . ?
C15 H15B 0.9600 . ?
C15 H15C 0.9600 . ?
C29 H29 0.9300 . ?
C29 C30 1.356(6) . ?
C30 H30A 0.9600 . ?
C30 H30B 0.9600 . ?
C30 H30C 0.9600 . ?

loop_
_geom_torsion_atom_site_label_1
_geom_torsion_atom_site_label_2
_geom_torsion_atom_site_label_3
_geom_torsion_atom_site_label_4
_geom_torsion
_geom_torsion_site_symmetry_1
_geom_torsion_site_symmetry_2
_geom_torsion_site_symmetry_3
_geom_torsion_site_symmetry_4
_geom_torsion_publ_flag
O3 N3 C9 N2 -177.18(19) . . . . ?
O3 N3 C9 C8 1.4(4) . . . . ?
O3 N3 C11 C13 -6.2(4) . . . . ?
O3 N3 C11 C10 176.7(2) . . . . ?
O8 N6 C24 N5 177.04(18) . . . . ?
O8 N6 C24 C23 -4.2(3) . . . . ?
O8 N6 C26 C25 -176.78(19) . . . . ?
O8 N6 C26 C28 -0.7(3) . . . . ?
N5 C24 C23 C22 5.1(3) . . . . ?
N5 C25 C26 N6 0.4(3) . . . . ?
N5 C25 C26 C28 -175.4(2) . . . . ?
N6 C24 C23 C22 -173.5(2) . . . . ?
N6 C26 C28 O9 -3.8(4) . . . . ?
N6 C26 C28 O10 175.7(2) . . . . ?
N3 C9 C8 C7 -1.7(5) . . . . ?
N3 C11 C13 O5 175.0(2) . . . . ?
N3 C11 C13 O4 -6.3(4) . . . . ?
N3 C11 C10 N2 0.1(3) . . . . ?
N3 C11 C10 C12 -178.3(3) . . . . ?
N2 C9 C8 C7 176.7(2) . . . . ?
C19 C18 C17 C16 -0.7(4) . . . . ?
C19 C20 C21 C16 -0.7(4) . . . . ?
C24 N5 C25 C26 0.2(3) . . . . ?
C24 N5 C25 C27 -180.0(2) . . . . ?
C24 N6 C26 C25 -0.7(2) . . . . ?
C24 N6 C26 C28 175.4(2) . . . . ?
C24 C23 C22 C19 -179.10(19) . . . . ?
C22 C19 C18 C17 -178.43(19) . . . . ?
C22 C19 C20 C21 179.0(2) . . . . ?
C9 N3 C11 C13 177.5(2) . . . . ?
C9 N3 C11 C10 0.4(3) . . . . ?
C9 N2 C10 C11 -0.6(3) . . . . ?
C9 N2 C10 C12 178.0(2) . . . . ?
N1 C1 C2 C3 178.0(2) . . . . ?
N1 C1 C6 C5 -177.4(3) . . . . ?
C25 N5 C24 N6 -0.6(2) . . . . ?
C25 N5 C24 C23 -179.35(19) . . . . ?
C25 C26 C28 O9 171.2(3) . . . . ?
C25 C26 C28 O10 -9.3(4) . . . . ?
O6 N4 C16 C17 -7.3(4) . . . . ?
O6 N4 C16 C21 172.6(3) . . . . ?
N4 C16 C17 C18 -179.8(2) . . . . ?
N4 C16 C21 C20 -179.6(2) . . . . ?
O1 N1 C1 C2 -5.5(4) . . . . ?
O1 N1 C1 C6 172.8(3) . . . . ?
C11 N3 C9 N2 -0.7(3) . . . . ?
C11 N3 C9 C8 177.9(2) . . . . ?
C26 N6 C24 N5 0.9(2) . . . . ?
C26 N6 C24 C23 179.61(19) . . . . ?
C13 O5 C14 C15 -177.7(2) . . . . ?
C13 C11 C10 N2 -176.8(2) . . . . ?
C13 C11 C10 C12 4.8(5) . . . . ?
C4 C7 C8 C9 179.8(2) . . . . ?
C4 C3 C2 C1 -1.4(4) . . . . ?
C4 C5 C6 C1 0.3(4) . . . . ?
C10 N2 C9 N3 0.8(3) . . . . ?
C10 N2 C9 C8 -177.9(2) . . . . ?
C10 C11 C13 O5 -8.6(3) . . . . ?
C10 C11 C13 O4 170.1(3) . . . . ?
C18 C19 C22 C23 -178.8(2) . . . . ?
C18 C19 C20 C21 0.3(3) . . . . ?
C20 C19 C22 C23 2.4(4) . . . . ?
C20 C19 C18 C17 0.4(3) . . . . ?
C7 C4 C3 C2 -177.8(2) . . . . ?
C7 C4 C5 C6 178.3(3) . . . . ?
C17 C16 C21 C20 0.4(4) . . . . ?
C21 C16 C17 C18 0.3(4) . . . . ?
C28 O10 C29 C30 128.6(4) . . . . ?
C3 C4 C7 C8 5.3(4) . . . . ?
C3 C4 C5 C6 -2.0(4) . . . . ?
O2 N1 C1 C2 172.8(3) . . . . ?
O2 N1 C1 C6 -8.9(4) . . . . ?
C27 C25 C26 N6 -179.5(2) . . . . ?
C27 C25 C26 C28 4.7(4) . . . . ?
C14 O5 C13 O4 -0.1(4) . . . . ?
C14 O5 C13 C11 178.6(2) . . . . ?
O7 N4 C16 C17 175.5(3) . . . . ?
O7 N4 C16 C21 -4.5(4) . . . . ?
C2 C1 C6 C5 0.9(4) . . . . ?
C5 C4 C7 C8 -175.0(3) . . . . ?
C5 C4 C3 C2 2.6(4) . . . . ?
C6 C1 C2 C3 -0.3(4) . . . . ?
C29 O10 C28 O9 -5.9(5) . . . . ?
C29 O10 C28 C26 174.6(3) . . . . ?
